data_2222827
loop_
_publ_author_name
'Li, Bing-Bing'
'Fang, Gai-Xia'
'Ji, Xiao-Na'
'Xiao, Bo'
'Tiekink, Edward R. T.'

_publ_section_title Poly[[\m-1,4-bis(imidazol-1-ylmethyl)benzene]bis(\m~4~-cyclohexane-1,4-dicarboxylato)dinickel(II)]
_journal_coeditor_code NG2618
_journal_issue 8
_journal_name_full 'Acta Crystallographica Section E'
_journal_page_first m1012
_journal_paper_doi 10.1107/S1600536809029249
_journal_volume 65
_journal_year 2009
_chemical_formula_iupac '[Ni2 (C8 H10 O4)2 (C14 H14 N4)]'
_chemical_formula_moiety 'C30 H34 N4 Ni2 O8'
_chemical_formula_sum 'C30 H34 N4 Ni2 O8'
_chemical_formula_weight 696.03
_chemical_name_systematic
;
Poly[[\m-1,4-bis(imidazol-1-ylmethyl)benzene]bis(\m~4~-cyclohexane-1,4-
dicarboxylato)dinickel(II)]
;
_space_group_IT_number 2
_symmetry_cell_setting triclinic
_symmetry_space_group_name_Hall '-P 1'
_symmetry_space_group_name_H-M 'P -1'
_atom_sites_solution_hydrogens geom
_atom_sites_solution_primary direct
_atom_sites_solution_secondary difmap
_audit_creation_method SHELXL-97
_cell_angle_alpha 93.567(6)
_cell_angle_beta 100.608(6)
_cell_angle_gamma 105.807(6)
_cell_formula_units_Z 1
_cell_length_a 8.4966(6)
_cell_length_b 8.8076(6)
_cell_length_c 10.7327(8)
_cell_measurement_reflns_used 3051
_cell_measurement_temperature 293(2)
_cell_measurement_theta_max 26.4
_cell_measurement_theta_min 3.0
_cell_volume 754.22(10)
_computing_cell_refinement 'SAINT (Bruker, 1999)'
_computing_data_collection 'SMART (Bruker, 1997)'
_computing_data_reduction 'SAINT (Bruker, 1999)'
_computing_molecular_graphics 'DIAMOND (Brandenburg, 2006)'
_computing_publication_material 'SHELXL97 (Sheldrick, 2008)'
_computing_structure_refinement 'SHELXL97 (Sheldrick, 2008)'
_computing_structure_solution 'SHELXS97 (Sheldrick, 2008)'
_diffrn_ambient_temperature 293(2)
_diffrn_measured_fraction_theta_full 0.993
_diffrn_measured_fraction_theta_max 0.993
_diffrn_measurement_device_type 'Bruker SMART APEX'
_diffrn_measurement_method '\f and \w'
_diffrn_radiation_monochromator graphite
_diffrn_radiation_source 'fine-focus sealed tube'
_diffrn_radiation_type MoK\a
_diffrn_radiation_wavelength 0.71073
_diffrn_reflns_av_R_equivalents 0.025
_diffrn_reflns_av_sigmaI/netI 0.031
_diffrn_reflns_limit_h_max 10
_diffrn_reflns_limit_h_min -10
_diffrn_reflns_limit_k_max 10
_diffrn_reflns_limit_k_min -10
_diffrn_reflns_limit_l_max 12
_diffrn_reflns_limit_l_min -12
_diffrn_reflns_number 6115
_diffrn_reflns_theta_full 25.0
_diffrn_reflns_theta_max 25.0
_diffrn_reflns_theta_min 4.3
_diffrn_standards_decay_% 0
_diffrn_standards_interval_count 0
_diffrn_standards_interval_time 0
_diffrn_standards_number 0
_exptl_absorpt_coefficient_mu 1.305
_exptl_absorpt_correction_T_max 0.791
_exptl_absorpt_correction_T_min 0.557
_exptl_absorpt_correction_type multi-scan
_exptl_absorpt_process_details '(SADABS; Sheldrick, 1996)'
_exptl_crystal_colour green
_exptl_crystal_density_diffrn 1.532
_exptl_crystal_density_method 'not measured'
_exptl_crystal_description block
_exptl_crystal_F_000 362
_exptl_crystal_size_max 0.31
_exptl_crystal_size_mid 0.22
_exptl_crystal_size_min 0.18
_refine_diff_density_max 1.30
_refine_diff_density_min -1.25
_refine_ls_extinction_method none
_refine_ls_goodness_of_fit_ref 1.11
_refine_ls_hydrogen_treatment constr
_refine_ls_matrix_type full
_refine_ls_number_parameters 224
_refine_ls_number_reflns 2640
_refine_ls_number_restraints 36
_refine_ls_restrained_S_all 1.10
_refine_ls_R_factor_all 0.060
_refine_ls_R_factor_gt 0.052
_refine_ls_shift/su_max_lt 0.001
_refine_ls_shift/su_mean 0.000
_refine_ls_structure_factor_coef Fsqd
_refine_ls_weighting_details 'calc w=1/[\s^2^(Fo^2^)+(0.0653P)^2^+2.0659P] where P=(Fo^2^+2Fc^2^)/3'
_refine_ls_weighting_scheme calc
_refine_ls_wR_factor_gt 0.136
_refine_ls_wR_factor_ref 0.139
_reflns_number_gt 2287
_reflns_number_total 2640
_reflns_threshold_expression I>2\s(I)
_cod_data_source_file ng2618.cif
_cod_data_source_block I
_cod_original_cell_volume 754.22(9)
_cod_database_code 2222827
_cod_database_fobs_code 2222827

loop_
_symmetry_equiv_pos_as_xyz
'x, y, z'
'-x, -y, -z'

loop_
_atom_site_type_symbol
_atom_site_label
_atom_site_fract_x
_atom_site_fract_y
_atom_site_fract_z
_atom_site_U_iso_or_equiv
_atom_site_adp_type
_atom_site_calc_flag
_atom_site_refinement_flags
_atom_site_occupancy
_atom_site_disorder_assembly
_atom_site_disorder_group
Ni Ni 1.02456(6) 0.46763(6) 0.61988(5) 0.0239(2) Uani d . 1 . .
O O1 0.9631(4) 0.6690(4) 0.6585(3) 0.0338(7) Uani d . 1 . .
O O2 0.9113(4) 0.7154(4) 0.4545(3) 0.0335(7) Uani d . 1 . .
O O3 0.2691(4) 0.5884(4) 0.6790(3) 0.0397(8) Uani d . 1 . .
O O4 0.2180(4) 0.6331(4) 0.4772(3) 0.0418(8) Uani d . 1 . .
N N1 0.9779(5) 0.3729(5) 0.7773(4) 0.0437(8) Uani d U 1 C .
C C1 0.9120(5) 0.7449(5) 0.5710(4) 0.0264(9) Uani d . 1 . .
C C2 0.8505(5) 0.8851(5) 0.6088(4) 0.0297(10) Uani d . 1 . .
H H2 0.9473 0.9801 0.6264 0.036 Uiso calc R 1 . .
C C3 0.7810(5) 0.8673(6) 0.7302(4) 0.0358(11) Uani d . 1 . .
H H3A 0.8616 0.8425 0.7962 0.043 Uiso calc R 1 . .
H H3B 0.7655 0.9675 0.7597 0.043 Uiso calc R 1 . .
C C4 0.6153(5) 0.7376(6) 0.7096(4) 0.0323(10) Uani d . 1 . .
H H4A 0.5740 0.7329 0.7882 0.039 Uiso calc R 1 . .
H H4B 0.6319 0.6356 0.6870 0.039 Uiso calc R 1 . .
C C5 0.4869(5) 0.7705(5) 0.6037(4) 0.0245(9) Uani d . 1 . .
H H5 0.4763 0.8750 0.6305 0.029 Uiso calc R 1 . .
C C6 0.5532(5) 0.7863(6) 0.4803(4) 0.0298(10) Uani d . 1 . .
H H6A 0.5667 0.6854 0.4501 0.036 Uiso calc R 1 . .
H H6B 0.4726 0.8126 0.4152 0.036 Uiso calc R 1 . .
C C7 0.7204(5) 0.9147(6) 0.5016(5) 0.0340(11) Uani d . 1 . .
H H7A 0.7040 1.0172 0.5226 0.041 Uiso calc R 1 . .
H H7B 0.7620 0.9179 0.4231 0.041 Uiso calc R 1 . .
C C8 0.3134(5) 0.6545(5) 0.5852(4) 0.0287(10) Uani d . 1 . .
C C9 1.0595(8) 0.2825(7) 0.8462(5) 0.0573(9) Uani d U 1 C .
H H9 1.1499 0.2520 0.8274 0.069 Uiso calc R 1 . .
C C10 0.9880(8) 0.2448(7) 0.9457(6) 0.0573(9) Uani d U 1 . .
H H10 1.0191 0.1824 1.0070 0.069 Uiso calc R 1 A 1
C C11 0.8601(8) 0.3888(7) 0.8366(5) 0.0573(9) Uani d U 1 . .
H H11 0.7842 0.4449 0.8098 0.069 Uiso calc R 1 B 1
N N2 0.8646(6) 0.3123(5) 0.9419(4) 0.0437(8) Uani d PU 0.50 C 1
C C12 0.782(2) 0.287(2) 1.0446(17) 0.047(4) Uani d P 0.50 C 1
H H12A 0.7309 0.3719 1.0558 0.057 Uiso calc PR 0.50 C 1
H H12B 0.8638 0.2931 1.1222 0.057 Uiso calc PR 0.50 C 1
C C13 0.645(2) 0.125(2) 1.025(2) 0.037(4) Uani d P 0.50 C 1
C C14 0.653(4) 0.031(4) 1.109(3) 0.063(7) Uani d P 0.50 . 1
H H14 0.7448 0.0329 1.1717 0.075 Uiso calc PR 0.50 . 1
C C15 0.520(3) 0.084(3) 0.916(2) 0.050(5) Uani d P 0.50 . 1
H H15 0.5460 0.1367 0.8469 0.060 Uiso calc PR 0.50 . 1
N N2' 0.8646(6) 0.3123(5) 0.9419(4) 0.0437(8) Uani d PU 0.50 C 2
C C12' 0.716(2) 0.324(2) 1.0150(16) 0.059(5) Uani d P 0.50 C 2
H H12C 0.7636 0.3649 1.1041 0.071 Uiso calc PR 0.50 C 2
H H12D 0.6598 0.3975 0.9768 0.071 Uiso calc PR 0.50 C 2
C C13' 0.594(3) 0.164(2) 1.005(2) 0.045(5) Uani d P 0.50 C 2
C C14' 0.606(3) 0.063(4) 1.104(3) 0.057(8) Uani d P 0.50 . 2
H H14' 0.6670 0.1156 1.1832 0.068 Uiso calc PR 0.50 . 2
C C15' 0.464(3) 0.114(3) 0.898(3) 0.055(5) Uani d P 0.50 . 2
H H15' 0.4271 0.1766 0.8397 0.066 Uiso calc PR 0.50 . 2

loop_
_atom_site_aniso_label
_atom_site_aniso_U_11
_atom_site_aniso_U_22
_atom_site_aniso_U_33
_atom_site_aniso_U_12
_atom_site_aniso_U_13
_atom_site_aniso_U_23
Ni 0.0223(3) 0.0278(3) 0.0238(3) 0.0071(2) 0.0085(2) 0.0080(2)
O1 0.0353(17) 0.0345(18) 0.0354(17) 0.0157(14) 0.0079(14) 0.0050(14)
O2 0.0375(18) 0.0329(18) 0.0368(18) 0.0149(14) 0.0161(14) 0.0087(14)
O3 0.0254(16) 0.043(2) 0.049(2) 0.0002(14) 0.0171(15) 0.0070(16)
O4 0.0239(16) 0.044(2) 0.049(2) 0.0069(15) -0.0055(15) -0.0014(16)
N1 0.0501(18) 0.0403(17) 0.0287(15) -0.0138(14) 0.0191(13) 0.0039(13)
C1 0.0152(18) 0.024(2) 0.039(3) 0.0019(16) 0.0096(17) 0.0062(19)
C2 0.0181(19) 0.022(2) 0.047(3) 0.0016(17) 0.0077(18) 0.0006(19)
C3 0.024(2) 0.046(3) 0.033(2) 0.010(2) -0.0002(18) -0.010(2)
C4 0.024(2) 0.049(3) 0.026(2) 0.012(2) 0.0081(18) 0.010(2)
C5 0.0177(19) 0.026(2) 0.031(2) 0.0065(17) 0.0069(17) 0.0043(17)
C6 0.024(2) 0.038(3) 0.030(2) 0.0124(19) 0.0068(17) 0.0096(19)
C7 0.028(2) 0.034(3) 0.050(3) 0.014(2) 0.021(2) 0.017(2)
C8 0.020(2) 0.028(2) 0.041(3) 0.0090(18) 0.0101(19) 0.0035(19)
C9 0.065(2) 0.050(2) 0.0432(18) -0.0045(16) 0.0031(16) 0.0189(15)
C10 0.065(2) 0.050(2) 0.0432(18) -0.0045(16) 0.0031(16) 0.0189(15)
C11 0.065(2) 0.050(2) 0.0432(18) -0.0045(16) 0.0031(16) 0.0189(15)
N2 0.0501(18) 0.0403(17) 0.0287(15) -0.0138(14) 0.0191(13) 0.0039(13)
C12 0.048(10) 0.042(8) 0.041(8) -0.010(6) 0.020(7) 0.003(6)
C13 0.041(9) 0.033(10) 0.036(8) 0.002(6) 0.021(7) -0.006(6)
C14 0.058(15) 0.064(14) 0.065(11) -0.004(10) 0.041(10) 0.009(10)
C15 0.057(14) 0.056(11) 0.039(9) 0.008(9) 0.022(10) 0.013(8)
N2' 0.0501(18) 0.0403(17) 0.0287(15) -0.0138(14) 0.0191(13) 0.0039(13)
C12' 0.070(13) 0.054(11) 0.040(10) -0.020(8) 0.044(9) -0.016(7)
C13' 0.064(13) 0.031(9) 0.039(9) -0.007(7) 0.042(10) -0.001(7)
C14' 0.050(13) 0.071(15) 0.035(9) -0.013(10) 0.030(9) -0.026(9)
C15' 0.047(12) 0.058(13) 0.056(12) 0.001(8) 0.022(10) 0.010(8)

loop_
_atom_type_symbol
_atom_type_description
_atom_type_scat_dispersion_real
_atom_type_scat_dispersion_imag
_atom_type_scat_source
C C 0.0033 0.0016 'International Tables Vol C Tables 4.2.6.8 and 6.1.1.4'
H H 0.0000 0.0000 'International Tables Vol C Tables 4.2.6.8 and 6.1.1.4'
N N 0.0061 0.0033 'International Tables Vol C Tables 4.2.6.8 and 6.1.1.4'
Ni Ni 0.3393 1.1124 'International Tables Vol C Tables 4.2.6.8 and 6.1.1.4'
O O 0.0106 0.0060 'International Tables Vol C Tables 4.2.6.8 and 6.1.1.4'

loop_
_geom_angle_atom_site_label_1
_geom_angle_atom_site_label_2
_geom_angle_atom_site_label_3
_geom_angle_site_symmetry_1
_geom_angle_site_symmetry_3
_geom_angle
_geom_angle_publ_flag
N1 Ni O2 . 2_766 95.33(16) ?
N1 Ni O3 . 1_655 100.50(16) ?
O2 Ni O3 2_766 1_655 89.68(14) ?
N1 Ni O1 . . 96.72(16) ?
O2 Ni O1 2_766 . 167.83(12) ?
O3 Ni O1 1_655 . 89.76(14) ?
N1 Ni O4 . 2_666 92.29(16) ?
O2 Ni O4 2_766 2_666 89.74(14) ?
O3 Ni O4 1_655 2_666 167.19(14) ?
O1 Ni O4 . 2_666 88.12(13) ?
N1 Ni Ni . 2_766 159.62(13) ?
O2 Ni Ni 2_766 2_766 83.45(9) ?
O3 Ni Ni 1_655 2_766 99.83(10) ?
O1 Ni Ni . 2_766 84.67(9) ?
O4 Ni Ni 2_666 2_766 67.40(10) ?
C1 O1 Ni . . 122.0(3) ?
C1 O2 Ni . 2_766 124.7(3) ?
C8 O3 Ni . 1_455 106.2(3) ?
C8 O4 Ni . 2_666 143.4(3) ?
C11 N1 C9 . . 106.2(5) ?
C11 N1 Ni . . 125.6(4) ?
C9 N1 Ni . . 128.2(4) ?
O2 C1 O1 . . 124.8(4) ?
O2 C1 C2 . . 117.1(4) ?
O1 C1 C2 . . 118.1(4) ?
C1 C2 C3 . . 112.5(4) ?
C1 C2 C7 . . 112.5(4) ?
C3 C2 C7 . . 109.7(3) ?
C1 C2 H2 . . 107.3 ?
C3 C2 H2 . . 107.3 ?
C7 C2 H2 . . 107.3 ?
C4 C3 C2 . . 112.4(4) ?
C4 C3 H3A . . 109.1 ?
C2 C3 H3A . . 109.1 ?
C4 C3 H3B . . 109.1 ?
C2 C3 H3B . . 109.1 ?
H3A C3 H3B . . 107.9 ?
C3 C4 C5 . . 110.5(4) ?
C3 C4 H4A . . 109.6 ?
C5 C4 H4A . . 109.6 ?
C3 C4 H4B . . 109.6 ?
C5 C4 H4B . . 109.6 ?
H4A C4 H4B . . 108.1 ?
C8 C5 C4 . . 113.8(4) ?
C8 C5 C6 . . 113.3(4) ?
C4 C5 C6 . . 110.4(3) ?
C8 C5 H5 . . 106.2 ?
C4 C5 H5 . . 106.2 ?
C6 C5 H5 . . 106.2 ?
C7 C6 C5 . . 111.1(4) ?
C7 C6 H6A . . 109.4 ?
C5 C6 H6A . . 109.4 ?
C7 C6 H6B . . 109.4 ?
C5 C6 H6B . . 109.4 ?
H6A C6 H6B . . 108.0 ?
C6 C7 C2 . . 112.0(4) ?
C6 C7 H7A . . 109.2 ?
C2 C7 H7A . . 109.2 ?
C6 C7 H7B . . 109.2 ?
C2 C7 H7B . . 109.2 ?
H7A C7 H7B . . 107.9 ?
O4 C8 O3 . . 122.9(4) ?
O4 C8 C5 . . 118.1(4) ?
O3 C8 C5 . . 119.0(4) ?
C10 C9 N1 . . 108.5(6) ?
C10 C9 H9 . . 125.7 ?
N1 C9 H9 . . 125.7 ?
N2 C10 N2 . . 0.00(18) ?
N2 C10 C9 . . 108.3(5) ?
N2' C10 C9 . . 108.3(5) ?
N2 C10 H10 . . 125.9 ?
N2' C10 H10 . . 125.9 ?
C9 C10 H10 . . 125.9 ?
N1 C11 N2 . . 110.5(6) ?
N1 C11 N2' . . 110.5(6) ?
N2 C11 N2 . . 0.0(3) ?
N1 C11 H11 . . 124.7 ?
N2 C11 H11 . . 124.7 ?
N2' C11 H11 . . 124.7 ?
C10 N2 C11 . . 106.4(5) ?
C10 N2 C12 . . 114.4(8) ?
C11 N2 C12 . . 139.1(8) ?
N2 C12 C13 . . 112.9(15) ?
N2 C12 H12A . . 109.0 ?
C13 C12 H12A . . 109.0 ?
N2' C12 H12B . . 109.0 ?
C13 C12 H12B . . 109.0 ?
H12A C12 H12B . . 107.8 ?
C14 C13 C15 . . 121(2) ?
C14 C13 C12 . . 119(2) ?
C15 C13 C12 . . 120.2(18) ?
C13 C14 C15 . 2_657 105(3) ?
C13 C14 H14 . . 127.7 ?
C15 C14 H14 2_657 . 127.7 ?
C13 C15 C14 . 2_657 131(3) ?
C13 C15 H15 . . 114.6 ?
C14 C15 H15 2_657 . 114.6 ?
C10 N2 C11 . . 106.4(5) ?
C10 N2 C12' . . 141.6(8) ?
C11 N2 C12' . . 111.8(9) ?
C13' C12' N2 . . 109.7(13) ?
C13' C12' H12C . . 109.7 ?
N2' C12' H12C . . 109.7 ?
C13' C12' H12D . . 109.7 ?
N2' C12' H12D . . 109.7 ?
H12C C12' H12D . . 108.2 ?
C15' C13' C14' . . 119(2) ?
C15' C13' C12' . . 118.9(18) ?
C14' C13' C12' . . 122(2) ?
C13' C14' C15' . 2_657 131(2) ?
C13' C14' H14' . . 114.4 ?
C15' C14' H14' 2_657 . 114.4 ?
C13' C15' C14' . 2_657 106(2) ?
C13' C15' H15' . . 126.8 ?
C14' C15' H15' 2_657 . 126.8 ?

loop_
_geom_bond_atom_site_label_1
_geom_bond_atom_site_label_2
_geom_bond_site_symmetry_2
_geom_bond_distance
_geom_bond_publ_flag
Ni N1 . 1.987(4) ?
Ni O2 2_766 2.003(3) ?
Ni O3 1_655 2.019(3) ?
Ni O1 . 2.021(3) ?
Ni O4 2_666 2.054(3) ?
Ni Ni 2_766 2.6529(10) ?
O1 C1 . 1.266(5) ?
O2 C1 . 1.260(5) ?
O2 Ni 2_766 2.003(3) ?
O3 C8 . 1.260(6) ?
O3 Ni 1_455 2.019(3) ?
O4 C8 . 1.256(6) ?
O4 Ni 2_666 2.054(3) ?
N1 C11 . 1.314(8) ?
N1 C9 . 1.360(8) ?
C1 C2 . 1.526(6) ?
C2 C3 . 1.526(6) ?
C2 C7 . 1.530(6) ?
C2 H2 . 0.9800 ?
C3 C4 . 1.521(6) ?
C3 H3A . 0.9700 ?
C3 H3B . 0.9700 ?
C4 C5 . 1.524(6) ?
C4 H4A . 0.9700 ?
C4 H4B . 0.9700 ?
C5 C8 . 1.517(6) ?
C5 C6 . 1.531(6) ?
C5 H5 . 0.9800 ?
C6 C7 . 1.525(6) ?
C6 H6A . 0.9700 ?
C6 H6B . 0.9700 ?
C7 H7A . 0.9700 ?
C7 H7B . 0.9700 ?
C9 C10 . 1.339(8) ?
C9 H9 . 0.9300 ?
C10 N2 . 1.334(8) ?
C10 N2' . 1.334(8) ?
C10 H10 . 0.9300 ?
C11 N2 . 1.352(7) ?
C11 N2' . 1.352(7) ?
C11 H11 . 0.9300 ?
N2 C12 . 1.409(18) ?
C12 C13 . 1.55(3) ?
C12 H12A . 0.9700 ?
C12 H12B . 0.9700 ?
C13 C14 . 1.27(5) ?
C13 C15 . 1.38(3) ?
C14 C15 2_657 1.50(4) ?
C14 H14 . 0.9300 ?
C15 C14 2_657 1.50(4) ?
C15 H15 . 0.9300 ?
N2' C12' . 1.626(16) ?
C12' C13' . 1.49(3) ?
C12' H12C . 0.9700 ?
C12' H12D . 0.9700 ?
C13' C15' . 1.39(4) ?
C13' C14' . 1.43(5) ?
C14' C15' 2_657 1.50(5) ?
C14' H14' . 0.9300 ?
C15' C14' 2_657 1.50(5) ?
C15' H15' . 0.9300 ?

loop_
_geom_torsion_atom_site_label_1
_geom_torsion_atom_site_label_2
_geom_torsion_atom_site_label_3
_geom_torsion_atom_site_label_4
_geom_torsion_site_symmetry_1
_geom_torsion_site_symmetry_2
_geom_torsion_site_symmetry_3
_geom_torsion_site_symmetry_4
_geom_torsion
_geom_torsion_publ_flag
N1 Ni O1 C1 . . . . -153.4(3) ?
O2 Ni O1 C1 2_766 . . . 18.7(8) ?
O3 Ni O1 C1 1_655 . . . 106.0(3) ?
O4 Ni O1 C1 2_666 . . . -61.3(3) ?
Ni Ni O1 C1 2_766 . . . 6.1(3) ?
O2 Ni N1 C11 2_766 . . . -144.6(5) ?
O3 Ni N1 C11 1_655 . . . 124.7(5) ?
O1 Ni N1 C11 . . . . 33.7(5) ?
O4 Ni N1 C11 2_666 . . . -54.7(5) ?
Ni Ni N1 C11 2_766 . . . -59.1(7) ?
O2 Ni N1 C9 2_766 . . . 36.5(5) ?
O3 Ni N1 C9 1_655 . . . -54.2(5) ?
O1 Ni N1 C9 . . . . -145.2(5) ?
O4 Ni N1 C9 2_666 . . . 126.4(5) ?
Ni Ni N1 C9 2_766 . . . 122.0(5) ?
Ni O2 C1 O1 2_766 . . . 4.6(6) ?
Ni O2 C1 C2 2_766 . . . -177.0(3) ?
Ni O1 C1 O2 . . . . -8.1(6) ?
Ni O1 C1 C2 . . . . 173.4(3) ?
O2 C1 C2 C3 . . . . 153.7(4) ?
O1 C1 C2 C3 . . . . -27.8(5) ?
O2 C1 C2 C7 . . . . 29.2(5) ?
O1 C1 C2 C7 . . . . -152.3(4) ?
C1 C2 C3 C4 . . . . -70.5(5) ?
C7 C2 C3 C4 . . . . 55.6(5) ?
C2 C3 C4 C5 . . . . -57.3(5) ?
C3 C4 C5 C8 . . . . -174.8(4) ?
C3 C4 C5 C6 . . . . 56.5(5) ?
C8 C5 C6 C7 . . . . 174.9(3) ?
C4 C5 C6 C7 . . . . -56.2(5) ?
C5 C6 C7 C2 . . . . 55.8(5) ?
C1 C2 C7 C6 . . . . 71.4(5) ?
C3 C2 C7 C6 . . . . -54.6(5) ?
Ni O4 C8 O3 2_666 . . . 8.4(8) ?
Ni O4 C8 C5 2_666 . . . -169.0(3) ?
Ni O3 C8 O4 1_455 . . . -4.3(5) ?
Ni O3 C8 C5 1_455 . . . 173.0(3) ?
C4 C5 C8 O4 . . . . -154.6(4) ?
C6 C5 C8 O4 . . . . -27.4(5) ?
C4 C5 C8 O3 . . . . 27.9(5) ?
C6 C5 C8 O3 . . . . 155.1(4) ?
C11 N1 C9 C10 . . . . 0.4(6) ?
Ni N1 C9 C10 . . . . 179.5(4) ?
N1 C9 C10 N2 . . . . -1.1(7) ?
N1 C9 C10 N2' . . . . -1.1(7) ?
C9 N1 C11 N2 . . . . 0.4(6) ?
Ni N1 C11 N2 . . . . -178.7(3) ?
C9 N1 C11 N2' . . . . 0.4(6) ?
Ni N1 C11 N2' . . . . -178.7(3) ?
N2 C10 N2 C11 . . . . 0E1(10) ?
C9 C10 N2 C11 . . . . 1.3(7) ?
N2 C10 N2' C12 . . . . 0E1(10) ?
C9 C10 N2' C12 . . . . -177.6(9) ?
N1 C11 N2 C10 . . . . -1.1(6) ?
N2 C11 N2 C10 . . . . 0E1(10) ?
N1 C11 N2' C12 . . . . 177.4(12) ?
N2 C11 N2' C12 . . . . 0E1(10) ?
C10 N2 C12 C13 . . . . -82.7(13) ?
C11 N2 C12 C13 . . . . 98.9(15) ?
N2 C12 C13 C14 . . . . 124(2) ?
N2 C12 C13 C15 . . . . -55(2) ?
C15 C13 C14 C15 . . . 2_657 -19(3) ?
C12 C13 C14 C15 . . . 2_657 162.1(17) ?
C14 C13 C15 C14 . . . 2_657 24(4) ?
C12 C13 C15 C14 . . . 2_657 -157(2) ?
N2 C10 N2 C11 . . . . 0E1(10) ?
C9 C10 N2 C11 . . . . 1.3(7) ?
N2 C10 N2' C12' . . . . 0E1(10) ?
C9 C10 N2' C12' . . . . 176.8(11) ?
N1 C11 N2 C10 . . . . -1.1(6) ?
N2 C11 N2 C10 . . . . 0E1(10) ?
N1 C11 N2' C12' . . . . -178.1(8) ?
N2 C11 N2' C12' . . . . 0E1(10) ?
C10 N2' C12' C13' . . . . -62.7(19) ?
C11 N2' C12' C13' . . . . 112.6(15) ?
N2' C12' C13' C15' . . . . -86(2) ?
N2' C12' C13' C14' . . . . 94.8(19) ?
C15' C13' C14' C15' . . . 2_657 22(4) ?
C12' C13' C14' C15' . . . 2_657 -159(2) ?
C14' C13' C15' C14' . . . 2_657 -17(3) ?
C12' C13' C15' C14' . . . 2_657 163.9(16) ?
